data_1526615
loop_
_publ_author_name
'Khalifah, P.'
'Cava, R.J.'
'Huang, Q.'
'Lynn, J.W.'
'Erwin, R.W.'

_publ_section_title
;
 Synthesis and crystal structure of La3 Ru O7
;
_journal_name_full 'Materials Research Bulletin'
_journal_page_first 1
_journal_page_last 7
_journal_volume 35
_journal_year 2000
_chemical_formula_sum 'La3 O7 Ru'
_chemical_name_systematic 'La3 (Ru O7)'
_space_group_IT_number 63
_symmetry_space_group_name_Hall '-C 2c 2'
_symmetry_space_group_name_H-M 'C m c m'
_cell_angle_alpha 90
_cell_angle_beta 90
_cell_angle_gamma 90
_cell_formula_units_Z 4
_cell_length_a 11.2093
_cell_length_b 7.4617
_cell_length_c 7.60771
_cell_volume 636.312
_citation_journal_id_ASTM MRBUAC
_cod_data_source_file Khalifah_MRBUAC_2000_279.cif
_cod_data_source_block La3O7Ru1
_cod_original_cell_volume 636.3121
_cod_original_formula_sum 'La3 O7 Ru1'
_cod_database_code 1526615

loop_
_symmetry_equiv_pos_as_xyz
x,y,z
-x,-y,z+1/2
x,-y,-z
-x,y,-z+1/2
-x,-y,-z
x,y,-z-1/2
-x,y,z
x,-y,z-1/2
x+1/2,y+1/2,z
-x+1/2,-y+1/2,z+1/2
x+1/2,-y+1/2,-z
-x+1/2,y+1/2,-z+1/2
-x+1/2,-y+1/2,-z
x+1/2,y+1/2,-z-1/2
-x+1/2,y+1/2,z
x+1/2,-y+1/2,z-1/2

loop_
_atom_site_label
_atom_site_type_symbol
_atom_site_fract_x
_atom_site_fract_y
_atom_site_fract_z
_atom_site_occupancy
_atom_site_U_iso_or_equiv
O3 O-2 0 0.4194 0.25 1 0.0
La1 La+3 0 0 0 1 0.0
O1 O-2 0.12356 0.3211 -0.0432 1 0.0
Ru1 Ru+5 0 0.5 0 1 0.0
O2 O-2 0.13211 0.0333 0.25 1 0.0
La2 La+3 0.21979 0.3183 0.25 1 0.0
